data_4311407
loop_
_publ_author_name
'Ming-Li Tsai'
'Chiao-Chun Chen'
'I-Jui Hsu'
'Shyue-Chu Ke'
'Chung-Hung Hsieh'
'Kuo-An Chiang'
'Gene-Hsiang Lee'
'Yu Wang'
'Jin-Ming Chen'
'Jyh-Fu Lee'
'Wen-Feng Liaw'

_publ_section_title
;
 Photochemistry of the Dinitrosyl Iron Complex [S5Fe(NO)2]- Leading to
 Reversible Formation of [S5Fe(\m-S)2FeS5]2-: Spectroscopic
 Characterization of Species Relevant to the Nitric Oxide Modification and
 Repair of [2Fe-2S] Ferredoxins
;
_journal_name_full 'Inorganic Chemistry'
_journal_page_first 5159
_journal_page_last 5167
_journal_paper_doi 10.1021/ic0494915
_journal_volume 43
_journal_year 2004
_chemical_formula_sum 'C36 H30 Fe N3 O2 P2 S5'
_chemical_formula_weight 814.72
_chemical_name_systematic
; 
 ? 
;
_space_group_IT_number 2
_symmetry_cell_setting triclinic
_symmetry_space_group_name_Hall '-P 1'
_symmetry_space_group_name_H-M 'P -1'
_atom_sites_solution_hydrogens geom
_atom_sites_solution_primary direct
_atom_sites_solution_secondary difmap
_audit_creation_method SHELXL-97
_cell_angle_alpha 112.0027(5)
_cell_angle_beta 90.6617(4)
_cell_angle_gamma 91.1990(4)
_cell_formula_units_Z 2
_cell_length_a 10.5096(1)
_cell_length_b 12.5288(1)
_cell_length_c 15.1664(2)
_cell_measurement_reflns_used all
_cell_measurement_temperature 150(1)
_cell_measurement_theta_max 27.50
_cell_measurement_theta_min 1.45
_cell_volume 1850.74(3)
_computing_cell_refinement DENZO-SMN
_computing_data_collection 'NONIUS COLLECT'
_computing_data_reduction DENZO-SMN
_computing_molecular_graphics SHELXTL
_computing_publication_material SHELXTL
_computing_structure_refinement 'SHELXL-97 (Sheldrick, 1997)'
_computing_structure_solution 'SHELXS-97 (Sheldrick, 1990)'
_diffrn_ambient_temperature 150(1)
_diffrn_measured_fraction_theta_full 0.995
_diffrn_measured_fraction_theta_max 0.995
_diffrn_measurement_device_type 'NONIUS KappaCCD'
_diffrn_measurement_method '\w scans'
_diffrn_radiation_monochromator graphite
_diffrn_radiation_source 'fine-focus sealed tube'
_diffrn_radiation_type MoK\a
_diffrn_radiation_wavelength 0.71073
_diffrn_reflns_av_R_equivalents 0.0572
_diffrn_reflns_av_sigmaI/netI 0.0633
_diffrn_reflns_limit_h_max 13
_diffrn_reflns_limit_h_min -13
_diffrn_reflns_limit_k_max 16
_diffrn_reflns_limit_k_min -16
_diffrn_reflns_limit_l_max 19
_diffrn_reflns_limit_l_min -19
_diffrn_reflns_number 36066
_diffrn_reflns_theta_full 27.50
_diffrn_reflns_theta_max 27.50
_diffrn_reflns_theta_min 1.45
_exptl_absorpt_coefficient_mu 0.813
_exptl_absorpt_correction_T_max 0.852
_exptl_absorpt_correction_T_min 0.808
_exptl_absorpt_correction_type multi-scan
_exptl_crystal_colour black
_exptl_crystal_density_diffrn 1.462
_exptl_crystal_density_method 'not measured'
_exptl_crystal_description block
_exptl_crystal_F_000 838
_exptl_crystal_size_max 0.25
_exptl_crystal_size_mid 0.20
_exptl_crystal_size_min 0.20
_refine_diff_density_max 0.463
_refine_diff_density_min -0.477
_refine_diff_density_rms 0.117
_refine_ls_extinction_coef 0.0086(8)
_refine_ls_extinction_expression Fc^*^=kFc[1+0.001xFc^2^\l^3^/sin(2\q)]^-1/4^
_refine_ls_extinction_method SHELXL
_refine_ls_goodness_of_fit_ref 1.034
_refine_ls_hydrogen_treatment mixed
_refine_ls_matrix_type full
_refine_ls_number_parameters 443
_refine_ls_number_reflns 8456
_refine_ls_number_restraints 0
_refine_ls_restrained_S_all 1.034
_refine_ls_R_factor_all 0.0837
_refine_ls_R_factor_gt 0.0422
_refine_ls_shift/su_max 0.001
_refine_ls_shift/su_mean 0.000
_refine_ls_structure_factor_coef Fsqd
_refine_ls_weighting_details 'calc w=1/[\s^2^(Fo^2^)+(0.0573P)^2^+0.2731P] where P=(Fo^2^+2Fc^2^)/3'
_refine_ls_weighting_scheme calc
_refine_ls_wR_factor_gt 0.0939
_refine_ls_wR_factor_ref 0.1131
_reflns_number_gt 5693
_reflns_number_total 8456
_reflns_threshold_expression >2sigma(I)
_cod_data_source_file ic0494915si20040420_072058.cif
_cod_data_source_block ic9413
_cod_depositor_comments
;
The following automatic conversions were performed:
'_symmetry_cell_setting' value 'Triclinic' changed to 'triclinic'
according to '/home/saulius/struct/CIF-dictionaries/cif_core.dic'
dictionary named 'cif_core.dic' version 2.4.1 from 2010-06-29.

Automatic conversion script
Id: cif_fix_enum 1527 2010-12-29 10:47:43Z saulius 
;
_cod_database_code 4311407

loop_
_symmetry_equiv_pos_as_xyz
'x, y, z'
'-x, -y, -z'

loop_
_atom_site_label
_atom_site_type_symbol
_atom_site_fract_x
_atom_site_fract_y
_atom_site_fract_z
_atom_site_U_iso_or_equiv
_atom_site_adp_type
_atom_site_occupancy
_atom_site_symmetry_multiplicity
_atom_site_calc_flag
_atom_site_refinement_flags
_atom_site_disorder_assembly
_atom_site_disorder_group
Fe Fe -0.14029(4) 0.88072(3) 0.28496(3) 0.03355(13) Uani 1 1 d . . .
S1 S -0.18960(6) 0.68774(6) 0.22863(5) 0.03152(17) Uani 1 1 d . . .
S2 S -0.08889(7) 0.63601(6) 0.10475(5) 0.03478(18) Uani 1 1 d . . .
S3 S 0.09911(7) 0.65202(7) 0.14780(5) 0.03983(19) Uani 1 1 d . . .
S4 S 0.14886(7) 0.82325(7) 0.18974(5) 0.0428(2) Uani 1 1 d . . .
S5 S 0.07279(7) 0.90353(7) 0.32168(5) 0.04038(19) Uani 1 1 d . . .
P1 P 0.21334(6) 0.28047(5) 0.26413(5) 0.02386(16) Uani 1 1 d . . .
P2 P 0.43413(6) 0.42153(5) 0.24999(4) 0.02100(15) Uani 1 1 d . . .
O1 O -0.2744(2) 1.00741(19) 0.45184(16) 0.0585(6) Uani 1 1 d . . .
O2 O -0.2128(3) 0.9369(2) 0.12671(19) 0.0694(7) Uani 1 1 d . . .
N1 N -0.2128(2) 0.9476(2) 0.38922(17) 0.0395(6) Uani 1 1 d . . .
N2 N -0.1751(2) 0.9161(2) 0.19182(19) 0.0422(6) Uani 1 1 d . . .
N3 N 0.29077(19) 0.39051(17) 0.26353(14) 0.0260(5) Uani 1 1 d . . .
C1 C 0.0809(2) 0.2539(2) 0.18168(17) 0.0246(5) Uani 1 1 d . . .
C2 C 0.0327(2) 0.3463(2) 0.16400(19) 0.0325(6) Uani 1 1 d . . .
H2A H 0.0708 0.4208 0.1943 0.039 Uiso 1 1 calc R . .
C3 C -0.0708(3) 0.3308(3) 0.1024(2) 0.0382(7) Uani 1 1 d . . .
H3A H -0.1041 0.3948 0.0916 0.046 Uiso 1 1 calc R . .
C4 C -0.1251(3) 0.2226(3) 0.05693(18) 0.0367(7) Uani 1 1 d . . .
H4A H -0.1954 0.2119 0.0142 0.044 Uiso 1 1 calc R . .
C5 C -0.0773(3) 0.1298(2) 0.07361(18) 0.0347(6) Uani 1 1 d . . .
H5A H -0.1144 0.0551 0.0416 0.042 Uiso 1 1 calc R . .
C6 C 0.0240(2) 0.1447(2) 0.13641(18) 0.0299(6) Uani 1 1 d . . .
H6A H 0.0548 0.0809 0.1488 0.036 Uiso 1 1 calc R . .
C7 C 0.1509(2) 0.3094(2) 0.38062(18) 0.0276(6) Uani 1 1 d . . .
C8 C 0.1698(2) 0.4176(2) 0.45184(18) 0.0319(6) Uani 1 1 d . . .
H8A H 0.2152 0.4764 0.4391 0.038 Uiso 1 1 calc R . .
C9 C 0.1220(3) 0.4392(3) 0.5416(2) 0.0418(7) Uani 1 1 d . . .
H9A H 0.1339 0.5134 0.5902 0.050 Uiso 1 1 calc R . .
C10 C 0.0571(3) 0.3535(3) 0.5605(2) 0.0494(9) Uani 1 1 d . . .
H10A H 0.0249 0.3687 0.6222 0.059 Uiso 1 1 calc R . .
C11 C 0.0389(3) 0.2455(3) 0.4899(2) 0.0474(8) Uani 1 1 d . . .
H11A H -0.0052 0.1866 0.5033 0.057 Uiso 1 1 calc R . .
C12 C 0.0847(3) 0.2234(3) 0.4003(2) 0.0381(7) Uani 1 1 d . . .
H12A H 0.0712 0.1494 0.3517 0.046 Uiso 1 1 calc R . .
C13 C 0.3044(2) 0.1521(2) 0.2334(2) 0.0313(6) Uani 1 1 d . . .
C14 C 0.3614(3) 0.1238(2) 0.3051(2) 0.0393(7) Uani 1 1 d . . .
H14A H 0.3432 0.1669 0.3698 0.047 Uiso 1 1 calc R . .
C15 C 0.4439(3) 0.0338(3) 0.2826(3) 0.0532(9) Uani 1 1 d . . .
H15A H 0.4833 0.0156 0.3317 0.064 Uiso 1 1 calc R . .
C16 C 0.4691(3) -0.0292(3) 0.1896(3) 0.0619(11) Uani 1 1 d . . .
H16A H 0.5256 -0.0914 0.1746 0.074 Uiso 1 1 calc R . .
C17 C 0.4139(3) -0.0040(3) 0.1176(3) 0.0552(10) Uani 1 1 d . . .
H17A H 0.4321 -0.0492 0.0533 0.066 Uiso 1 1 calc R . .
C18 C 0.3307(3) 0.0881(2) 0.1381(2) 0.0406(7) Uani 1 1 d . . .
H18A H 0.2931 0.1066 0.0885 0.049 Uiso 1 1 calc R . .
C19 C 0.5492(2) 0.3511(2) 0.29715(17) 0.0228(5) Uani 1 1 d . . .
C20 C 0.5425(2) 0.3687(2) 0.39295(17) 0.0271(6) Uani 1 1 d . . .
H20A H 0.4791 0.4167 0.4308 0.033 Uiso 1 1 calc R . .
C21 C 0.6274(3) 0.3168(2) 0.43396(18) 0.0311(6) Uani 1 1 d . . .
H21A H 0.6228 0.3300 0.4997 0.037 Uiso 1 1 calc R . .
C22 C 0.7188(3) 0.2458(2) 0.37876(19) 0.0335(6) Uani 1 1 d . . .
H22A H 0.7777 0.2106 0.4067 0.040 Uiso 1 1 calc R . .
C23 C 0.7244(3) 0.2259(2) 0.2830(2) 0.0371(7) Uani 1 1 d . . .
H23A H 0.7865 0.1760 0.2451 0.045 Uiso 1 1 calc R . .
C24 C 0.6405(2) 0.2780(2) 0.24155(18) 0.0302(6) Uani 1 1 d . . .
H24A H 0.6451 0.2640 0.1756 0.036 Uiso 1 1 calc R . .
C25 C 0.4712(2) 0.3924(2) 0.12824(16) 0.0229(5) Uani 1 1 d . . .
C26 C 0.5894(2) 0.4284(2) 0.10603(17) 0.0257(5) Uani 1 1 d . . .
H26A H 0.6483 0.4703 0.1556 0.031 Uiso 1 1 calc R . .
C27 C 0.6207(2) 0.4032(2) 0.01194(17) 0.0288(6) Uani 1 1 d . . .
H27A H 0.7011 0.4273 -0.0030 0.035 Uiso 1 1 calc R . .
C28 C 0.5348(3) 0.3432(2) -0.05990(18) 0.0325(6) Uani 1 1 d . . .
H28A H 0.5570 0.3248 -0.1244 0.039 Uiso 1 1 calc R . .
C29 C 0.4163(3) 0.3095(2) -0.03862(18) 0.0327(6) Uani 1 1 d . . .
H29A H 0.3569 0.2698 -0.0885 0.039 Uiso 1 1 calc R . .
C30 C 0.3843(2) 0.3335(2) 0.05509(17) 0.0273(6) Uani 1 1 d . . .
H30A H 0.3033 0.3098 0.0695 0.033 Uiso 1 1 calc R . .
C31 C 0.4593(2) 0.5738(2) 0.31355(16) 0.0218(5) Uani 1 1 d . . .
C32 C 0.3608(2) 0.6476(2) 0.31509(17) 0.0270(6) Uani 1 1 d . . .
H32A H 0.2814 0.6170 0.2844 0.032 Uiso 1 1 calc R . .
C33 C 0.3790(3) 0.7657(2) 0.36147(18) 0.0332(6) Uani 1 1 d . . .
H33A H 0.3125 0.8162 0.3622 0.040 Uiso 1 1 calc R . .
C34 C 0.4944(3) 0.8096(2) 0.40663(18) 0.0317(6) Uani 1 1 d . . .
H34A H 0.5063 0.8904 0.4389 0.038 Uiso 1 1 calc R . .
C35 C 0.5925(2) 0.7373(2) 0.40532(18) 0.0288(6) Uani 1 1 d . . .
H35A H 0.6716 0.7684 0.4363 0.035 Uiso 1 1 calc R . .
C36 C 0.5753(2) 0.6190(2) 0.35859(17) 0.0256(5) Uani 1 1 d . . .
H36A H 0.6426 0.5690 0.3574 0.031 Uiso 1 1 calc R . .

loop_
_atom_site_aniso_label
_atom_site_aniso_U_11
_atom_site_aniso_U_22
_atom_site_aniso_U_33
_atom_site_aniso_U_23
_atom_site_aniso_U_13
_atom_site_aniso_U_12
Fe 0.0317(2) 0.0300(2) 0.0393(2) 0.01343(19) 0.00277(18) -0.00060(17)
S1 0.0323(4) 0.0345(4) 0.0286(4) 0.0133(3) 0.0003(3) -0.0070(3)
S2 0.0358(4) 0.0386(4) 0.0271(4) 0.0094(3) -0.0007(3) -0.0036(3)
S3 0.0330(4) 0.0464(4) 0.0381(4) 0.0131(4) 0.0038(3) 0.0074(3)
S4 0.0317(4) 0.0561(5) 0.0416(4) 0.0199(4) 0.0024(3) -0.0105(3)
S5 0.0352(4) 0.0417(4) 0.0389(4) 0.0096(3) -0.0028(3) -0.0088(3)
P1 0.0206(3) 0.0227(3) 0.0285(4) 0.0099(3) 0.0024(3) -0.0004(3)
P2 0.0193(3) 0.0215(3) 0.0217(3) 0.0076(3) 0.0021(3) 0.0001(2)
O1 0.0615(15) 0.0418(13) 0.0554(14) -0.0015(11) 0.0215(12) -0.0012(11)
O2 0.0788(18) 0.0736(17) 0.0785(18) 0.0560(15) -0.0177(14) -0.0157(14)
N1 0.0379(14) 0.0304(13) 0.0439(15) 0.0068(12) 0.0042(12) -0.0024(11)
N2 0.0399(15) 0.0381(14) 0.0564(16) 0.0269(13) -0.0012(12) -0.0036(11)
N3 0.0196(11) 0.0240(11) 0.0349(12) 0.0115(10) 0.0032(9) -0.0007(9)
C1 0.0220(13) 0.0274(13) 0.0243(13) 0.0095(11) 0.0033(10) -0.0015(10)
C2 0.0288(15) 0.0331(14) 0.0370(15) 0.0150(13) -0.0018(12) -0.0049(12)
C3 0.0342(16) 0.0428(17) 0.0431(17) 0.0227(15) -0.0029(13) -0.0016(13)
C4 0.0290(15) 0.0557(19) 0.0264(14) 0.0169(14) 0.0001(12) -0.0055(14)
C5 0.0312(15) 0.0376(16) 0.0273(14) 0.0035(13) 0.0032(12) -0.0088(12)
C6 0.0276(14) 0.0313(14) 0.0308(14) 0.0115(12) 0.0052(12) -0.0013(11)
C7 0.0202(13) 0.0371(15) 0.0295(14) 0.0170(12) 0.0004(11) 0.0031(11)
C8 0.0239(14) 0.0406(16) 0.0320(15) 0.0143(13) 0.0009(11) 0.0062(12)
C9 0.0335(16) 0.059(2) 0.0304(16) 0.0128(15) -0.0008(13) 0.0137(14)
C10 0.0311(17) 0.092(3) 0.0341(17) 0.0335(19) 0.0057(13) 0.0172(17)
C11 0.0342(17) 0.079(2) 0.0468(19) 0.0432(19) 0.0024(14) 0.0017(16)
C12 0.0316(16) 0.0491(17) 0.0410(17) 0.0255(15) -0.0010(13) -0.0029(13)
C13 0.0244(14) 0.0245(13) 0.0447(17) 0.0126(13) 0.0049(12) -0.0030(11)
C14 0.0308(16) 0.0311(15) 0.061(2) 0.0230(15) 0.0020(14) 0.0018(12)
C15 0.0392(19) 0.0349(17) 0.092(3) 0.0305(19) 0.0016(18) 0.0048(14)
C16 0.0366(19) 0.0309(17) 0.115(3) 0.023(2) 0.007(2) 0.0055(14)
C17 0.0404(19) 0.0306(16) 0.077(3) -0.0012(17) 0.0234(18) -0.0011(14)
C18 0.0291(15) 0.0314(15) 0.0550(19) 0.0087(15) 0.0113(14) -0.0015(12)
C19 0.0216(13) 0.0222(12) 0.0259(13) 0.0106(11) 0.0006(10) -0.0007(10)
C20 0.0277(14) 0.0268(13) 0.0260(13) 0.0087(12) 0.0064(11) 0.0026(11)
C21 0.0355(15) 0.0336(15) 0.0263(14) 0.0137(12) 0.0010(12) -0.0008(12)
C22 0.0305(15) 0.0383(15) 0.0388(16) 0.0223(14) 0.0004(12) 0.0055(12)
C23 0.0332(16) 0.0413(16) 0.0417(17) 0.0202(14) 0.0126(13) 0.0174(13)
C24 0.0306(15) 0.0353(15) 0.0267(14) 0.0134(12) 0.0088(11) 0.0071(12)
C25 0.0264(13) 0.0214(12) 0.0215(12) 0.0085(11) -0.0002(10) 0.0016(10)
C26 0.0264(14) 0.0252(13) 0.0254(13) 0.0094(11) -0.0004(11) -0.0004(10)
C27 0.0298(14) 0.0311(14) 0.0283(14) 0.0141(12) 0.0066(11) 0.0061(11)
C28 0.0438(17) 0.0321(15) 0.0231(14) 0.0113(12) 0.0063(12) 0.0110(13)
C29 0.0377(16) 0.0305(14) 0.0253(14) 0.0052(12) -0.0075(12) 0.0017(12)
C30 0.0264(14) 0.0268(13) 0.0268(14) 0.0082(12) -0.0017(11) -0.0021(11)
C31 0.0233(13) 0.0227(12) 0.0210(12) 0.0098(11) 0.0034(10) 0.0006(10)
C32 0.0276(14) 0.0282(14) 0.0254(13) 0.0104(12) -0.0027(11) 0.0002(11)
C33 0.0422(17) 0.0282(14) 0.0311(15) 0.0126(12) 0.0014(13) 0.0111(12)
C34 0.0434(17) 0.0206(13) 0.0301(14) 0.0083(12) 0.0017(12) -0.0009(12)
C35 0.0280(14) 0.0275(14) 0.0293(14) 0.0090(12) 0.0008(11) -0.0055(11)
C36 0.0231(13) 0.0270(13) 0.0284(13) 0.0122(11) 0.0038(11) 0.0006(10)

loop_
_atom_type_symbol
_atom_type_description
_atom_type_scat_dispersion_real
_atom_type_scat_dispersion_imag
_atom_type_scat_source
C C 0.0033 0.0016 'International Tables Vol C Tables 4.2.6.8 and 6.1.1.4'
H H 0.0000 0.0000 'International Tables Vol C Tables 4.2.6.8 and 6.1.1.4'
N N 0.0061 0.0033 'International Tables Vol C Tables 4.2.6.8 and 6.1.1.4'
O O 0.0106 0.0060 'International Tables Vol C Tables 4.2.6.8 and 6.1.1.4'
P P 0.1023 0.0942 'International Tables Vol C Tables 4.2.6.8 and 6.1.1.4'
S S 0.1246 0.1234 'International Tables Vol C Tables 4.2.6.8 and 6.1.1.4'
Fe Fe 0.3463 0.8444 'International Tables Vol C Tables 4.2.6.8 and 6.1.1.4'

loop_
_geom_angle_atom_site_label_1
_geom_angle_atom_site_label_2
_geom_angle_atom_site_label_3
_geom_angle
_geom_angle_site_symmetry_1
_geom_angle_site_symmetry_3
_geom_angle_publ_flag
N2 Fe N1 119.69(12) . . ?
N2 Fe S5 111.51(9) . . ?
N1 Fe S5 105.04(8) . . ?
N2 Fe S1 102.67(9) . . ?
N1 Fe S1 109.82(8) . . ?
S5 Fe S1 107.68(3) . . ?
S2 S1 Fe 99.29(3) . . ?
S3 S2 S1 104.95(4) . . ?
S4 S3 S2 106.50(4) . . ?
S3 S4 S5 106.32(4) . . ?
S4 S5 Fe 101.07(4) . . ?
N3 P1 C13 114.72(11) . . ?
N3 P1 C1 107.89(11) . . ?
C13 P1 C1 109.08(12) . . ?
N3 P1 C7 109.73(12) . . ?
C13 P1 C7 107.24(12) . . ?
C1 P1 C7 108.00(11) . . ?
N3 P2 C25 112.96(11) . . ?
N3 P2 C31 107.80(11) . . ?
C25 P2 C31 106.82(11) . . ?
N3 P2 C19 114.18(11) . . ?
C25 P2 C19 108.06(11) . . ?
C31 P2 C19 106.58(11) . . ?
O1 N1 Fe 165.9(2) . . ?
O2 N2 Fe 172.8(2) . . ?
P2 N3 P1 136.45(14) . . ?
C2 C1 C6 119.1(2) . . ?
C2 C1 P1 118.25(19) . . ?
C6 C1 P1 122.65(19) . . ?
C1 C2 C3 120.5(2) . . ?
C4 C3 C2 120.1(3) . . ?
C3 C4 C5 119.9(3) . . ?
C6 C5 C4 120.5(3) . . ?
C5 C6 C1 119.9(2) . . ?
C8 C7 C12 119.7(2) . . ?
C8 C7 P1 119.90(19) . . ?
C12 C7 P1 120.5(2) . . ?
C9 C8 C7 119.7(3) . . ?
C10 C9 C8 120.3(3) . . ?
C9 C10 C11 120.1(3) . . ?
C12 C11 C10 120.1(3) . . ?
C11 C12 C7 120.2(3) . . ?
C18 C13 C14 119.8(3) . . ?
C18 C13 P1 120.0(2) . . ?
C14 C13 P1 119.8(2) . . ?
C15 C14 C13 120.4(3) . . ?
C16 C15 C14 120.0(3) . . ?
C15 C16 C17 121.0(3) . . ?
C16 C17 C18 120.5(3) . . ?
C13 C18 C17 118.4(3) . . ?
C20 C19 C24 119.3(2) . . ?
C20 C19 P2 117.50(18) . . ?
C24 C19 P2 123.19(18) . . ?
C21 C20 C19 120.7(2) . . ?
C20 C21 C22 119.7(2) . . ?
C23 C22 C21 120.0(2) . . ?
C22 C23 C24 120.7(2) . . ?
C23 C24 C19 119.6(2) . . ?
C30 C25 C26 119.5(2) . . ?
C30 C25 P2 120.89(18) . . ?
C26 C25 P2 119.66(18) . . ?
C27 C26 C25 120.2(2) . . ?
C28 C27 C26 119.9(2) . . ?
C27 C28 C29 120.4(2) . . ?
C30 C29 C28 120.2(2) . . ?
C29 C30 C25 119.8(2) . . ?
C36 C31 C32 119.9(2) . . ?
C36 C31 P2 121.33(18) . . ?
C32 C31 P2 118.78(18) . . ?
C33 C32 C31 119.9(2) . . ?
C34 C33 C32 119.8(2) . . ?
C33 C34 C35 120.8(2) . . ?
C34 C35 C36 119.8(2) . . ?
C35 C36 C31 119.9(2) . . ?

loop_
_geom_bond_atom_site_label_1
_geom_bond_atom_site_label_2
_geom_bond_distance
_geom_bond_site_symmetry_2
_geom_bond_publ_flag
Fe N2 1.670(3) . ?
Fe N1 1.686(2) . ?
Fe S5 2.2874(8) . ?
Fe S1 2.2877(8) . ?
S1 S2 2.0573(9) . ?
S2 S3 2.0556(10) . ?
S3 S4 2.0502(11) . ?
S4 S5 2.0536(11) . ?
P1 N3 1.589(2) . ?
P1 C13 1.798(3) . ?
P1 C1 1.800(3) . ?
P1 C7 1.800(2) . ?
P2 N3 1.583(2) . ?
P2 C25 1.792(2) . ?
P2 C31 1.798(2) . ?
P2 C19 1.802(2) . ?
O1 N1 1.177(3) . ?
O2 N2 1.178(3) . ?
C1 C2 1.387(3) . ?
C1 C6 1.397(3) . ?
C2 C3 1.387(4) . ?
C3 C4 1.377(4) . ?
C4 C5 1.383(4) . ?
C5 C6 1.382(4) . ?
C7 C8 1.389(4) . ?
C7 C12 1.396(4) . ?
C8 C9 1.387(4) . ?
C9 C10 1.381(4) . ?
C10 C11 1.382(5) . ?
C11 C12 1.376(4) . ?
C13 C18 1.398(4) . ?
C13 C14 1.397(4) . ?
C14 C15 1.378(4) . ?
C15 C16 1.365(5) . ?
C16 C17 1.372(5) . ?
C17 C18 1.405(4) . ?
C19 C20 1.389(3) . ?
C19 C24 1.396(3) . ?
C20 C21 1.385(3) . ?
C21 C22 1.383(4) . ?
C22 C23 1.381(4) . ?
C23 C24 1.384(4) . ?
C25 C30 1.395(3) . ?
C25 C26 1.400(3) . ?
C26 C27 1.386(3) . ?
C27 C28 1.379(4) . ?
C28 C29 1.387(4) . ?
C29 C30 1.385(3) . ?
C31 C36 1.391(3) . ?
C31 C32 1.398(3) . ?
C32 C33 1.387(4) . ?
C33 C34 1.383(4) . ?
C34 C35 1.383(4) . ?
C35 C36 1.390(3) . ?
